data_7035532
loop_
_publ_author_name
'Wang, Xiufeng'
'Zhu, Mei'
'Wang, Juanjuan'
'Li, Licun'

_publ_section_title
;
 Unusual Gd-nitronyl nitroxide antiferromagnetic coupling and slow
 magnetic relaxation in the corresponding Tb analogue.
;
_journal_issue 31
_journal_name_full 'Dalton transactions (Cambridge, England : 2003)'
_journal_page_first 13890
_journal_page_last 13896
_journal_paper_doi 10.1039/c5dt01487e
_journal_volume 44
_journal_year 2015
_chemical_formula_sum 'C28 H21 F18 Gd N3 O9'
_chemical_formula_weight 1042.73
_chemical_name_systematic
; 
 ? 
;
_space_group_IT_number 14
_symmetry_cell_setting monoclinic
_symmetry_space_group_name_Hall '-P 2ybc'
_symmetry_space_group_name_H-M 'P 1 21/c 1'
_atom_sites_solution_hydrogens geom
_atom_sites_solution_primary direct
_atom_sites_solution_secondary difmap
_audit_creation_method SHELXL-97
_audit_update_record
;
2015-04-18 deposited with the CCDC.
2015-06-24 downloaded from the CCDC.
;
_cell_angle_alpha 90.00
_cell_angle_beta 93.33(3)
_cell_angle_gamma 90.00
_cell_formula_units_Z 4
_cell_length_a 14.194(3)
_cell_length_b 13.196(3)
_cell_length_c 19.369(4)
_cell_measurement_reflns_used 12448
_cell_measurement_temperature 113(2)
_cell_measurement_theta_max 27.8824
_cell_measurement_theta_min 1.5431
_cell_volume 3621.8(14)
_computing_cell_refinement 'CrystalClear (Rigaku/MSC Inc., 2005)'
_computing_data_collection 'CrystalClear (Rigaku/MSC Inc., 2005)'
_computing_data_reduction 'CrystalClear (Rigaku/MSC Inc., 2005)'
_computing_molecular_graphics 'Bruker SHELXTL'
_computing_publication_material 'Bruker SHELXTL'
_computing_structure_refinement 'SHELXL-97 (Sheldrick, 1997)'
_computing_structure_solution 'SHELXS-97 (Sheldrick, 1990)'
_diffrn_ambient_temperature 113(2)
_diffrn_measured_fraction_theta_full 0.994
_diffrn_measured_fraction_theta_max 0.994
_diffrn_measurement_device_type 'CCD area detector'
_diffrn_measurement_method 'profile data from \w-scans'
_diffrn_radiation_monochromator graphite
_diffrn_radiation_source 'fine-focus sealed tube'
_diffrn_radiation_type MoK\a
_diffrn_radiation_wavelength 0.71073
_diffrn_reflns_av_R_equivalents 0.0325
_diffrn_reflns_av_sigmaI/netI 0.0293
_diffrn_reflns_limit_h_max 15
_diffrn_reflns_limit_h_min -18
_diffrn_reflns_limit_k_max 10
_diffrn_reflns_limit_k_min -17
_diffrn_reflns_limit_l_max 25
_diffrn_reflns_limit_l_min -25
_diffrn_reflns_number 35853
_diffrn_reflns_theta_full 27.88
_diffrn_reflns_theta_max 27.88
_diffrn_reflns_theta_min 1.87
_exptl_absorpt_coefficient_mu 1.978
_exptl_absorpt_correction_T_max 1.0000
_exptl_absorpt_correction_T_min 0.8946
_exptl_absorpt_correction_type multi-scan
_exptl_absorpt_process_details CrystalClear
_exptl_crystal_colour Colorless
_exptl_crystal_density_diffrn 1.912
_exptl_crystal_density_method 'not measured'
_exptl_crystal_description Prism
_exptl_crystal_F_000 2032
_exptl_crystal_size_max 0.2000
_exptl_crystal_size_mid 0.1700
_exptl_crystal_size_min 0.1200
_refine_diff_density_max 0.990
_refine_diff_density_min -1.179
_refine_diff_density_rms 0.100
_refine_ls_extinction_method none
_refine_ls_goodness_of_fit_ref 0.991
_refine_ls_hydrogen_treatment constr
_refine_ls_matrix_type full
_refine_ls_number_parameters 532
_refine_ls_number_reflns 8601
_refine_ls_number_restraints 0
_refine_ls_restrained_S_all 0.991
_refine_ls_R_factor_all 0.0329
_refine_ls_R_factor_gt 0.0277
_refine_ls_shift/su_max 0.003
_refine_ls_shift/su_mean 0.000
_refine_ls_structure_factor_coef Fsqd
_refine_ls_weighting_details 'calc w=1/[\s^2^(Fo^2^)+(0.0550P)^2^+0.0000P] where P=(Fo^2^+2Fc^2^)/3'
_refine_ls_weighting_scheme calc
_refine_ls_wR_factor_gt 0.0725
_refine_ls_wR_factor_ref 0.0757
_reflns_number_gt 7487
_reflns_number_total 8601
_reflns_threshold_expression >2sigma(I)
_cod_data_source_file c5dt01487e2.cif
_cod_data_source_block Gd
_cod_depositor_comments
;
The following automatic conversions were performed:

'_exptl_absorpt_correction_type' value 'Multi-scan' changed to
'multi-scan' according to
/usr/data/users/saulius/crontab/automatic-downloads/rss-feeds/RSC/lib/dictionaries/cif_core.dic
dictionary named 'cif_core.dic' version 2.4.2 from 2011-04-26.

Automatic conversion script
Id: cif_fix_values 3271 2015-04-21 07:52:19Z andrius 

 Adding full bibliography for 7035530--7035532.cif.
;
_cod_original_sg_symbol_H-M P21/c
_cod_database_code 7035532

loop_
_symmetry_equiv_pos_as_xyz
'x, y, z'
'-x, y+1/2, -z+1/2'
'-x, -y, -z'
'x, -y-1/2, z-1/2'

loop_
_atom_site_label
_atom_site_type_symbol
_atom_site_fract_x
_atom_site_fract_y
_atom_site_fract_z
_atom_site_U_iso_or_equiv
_atom_site_adp_type
_atom_site_occupancy
_atom_site_symmetry_multiplicity
_atom_site_calc_flag
_atom_site_refinement_flags
Gd1 Gd 0.775784(7) 0.803304(7) 0.055798(5) 0.01374(5) Uani 1 1 d .
F1 F 0.66523(12) 1.08181(12) -0.09508(10) 0.0410(4) Uani 1 1 d .
F2 F 0.75674(14) 1.17169(11) -0.02791(9) 0.0385(4) Uani 1 1 d .
F3 F 0.79448(13) 1.13912(13) -0.13150(9) 0.0427(5) Uani 1 1 d .
F4 F 1.00345(12) 0.86521(15) -0.16653(9) 0.0425(4) Uani 1 1 d .
F5 F 1.09154(11) 0.90796(13) -0.07851(10) 0.0385(4) Uani 1 1 d .
F6 F 1.04071(13) 0.75550(12) -0.08863(11) 0.0470(5) Uani 1 1 d .
F7 F 0.56680(11) 0.65484(15) -0.16161(10) 0.0421(4) Uani 1 1 d .
F8 F 0.62839(14) 0.79983(11) -0.18075(10) 0.0381(4) Uani 1 1 d .
F9 F 0.69140(13) 0.66491(14) -0.21876(9) 0.0398(4) Uani 1 1 d .
F10 F 0.44044(12) 0.56656(14) 0.08362(11) 0.0478(5) Uani 1 1 d .
F11 F 0.42871(12) 0.72430(14) 0.06210(13) 0.0508(5) Uani 1 1 d .
F12 F 0.47776(12) 0.62397(16) -0.01417(10) 0.0493(5) Uani 1 1 d .
F13 F 0.76178(16) 0.42342(13) 0.04196(12) 0.0617(7) Uani 1 1 d .
F14 F 0.80583(13) 0.40332(11) -0.05969(10) 0.0434(4) Uani 1 1 d .
F15 F 0.90473(13) 0.45426(13) 0.01976(12) 0.0564(6) Uani 1 1 d .
F16 F 0.68417(12) 0.49663(14) 0.25210(10) 0.0508(5) Uani 1 1 d .
F17 F 0.80832(14) 0.48738(15) 0.19480(12) 0.0596(6) Uani 1 1 d .
F18 F 0.79756(15) 0.59991(16) 0.27340(11) 0.0590(6) Uani 1 1 d .
O1 O 0.94309(11) 0.75849(12) 0.11866(9) 0.0213(4) Uani 1 1 d .
O2 O 0.67512(11) 0.90844(11) 0.12148(9) 0.0171(3) Uani 1 1 d .
O3 O 0.76695(11) 0.96480(11) 0.00197(9) 0.0181(3) Uani 1 1 d .
O4 O 0.91069(12) 0.82341(12) -0.01156(9) 0.0226(4) Uani 1 1 d .
O5 O 0.72183(11) 0.77299(13) -0.06288(8) 0.0194(4) Uani 1 1 d .
O6 O 0.81453(12) 0.63359(11) 0.02897(9) 0.0211(4) Uani 1 1 d .
O7 O 0.62248(11) 0.73379(12) 0.05050(9) 0.0194(3) Uani 1 1 d .
O8 O 0.76253(13) 0.69722(11) 0.15578(9) 0.0207(4) Uani 1 1 d .
O9 O 0.81146(12) 1.16005(13) 0.26061(10) 0.0257(4) Uani 1 1 d .
N1 N 0.86664(13) 0.88670(13) 0.15951(10) 0.0150(4) Uani 1 1 d .
N2 N 0.69030(13) 0.99341(13) 0.15257(10) 0.0146(4) Uani 1 1 d .
N3 N 0.75264(13) 1.11240(14) 0.22040(11) 0.0174(4) Uani 1 1 d .
C1 C 0.75549(19) 1.09998(18) -0.07677(13) 0.0251(5) Uani 1 1 d .
C2 C 0.80465(17) 1.00314(16) -0.04869(12) 0.0184(5) Uani 1 1 d .
C3 C 0.88308(17) 0.96939(17) -0.08155(13) 0.0209(5) Uani 1 1 d .
H3 H 0.9046 1.0058 -0.1186 0.025 Uiso 1 1 calc R
C4 C 0.93002(16) 0.88120(17) -0.05947(12) 0.0185(5) Uani 1 1 d .
C5 C 1.01701(18) 0.85116(18) -0.09838(14) 0.0238(5) Uani 1 1 d .
C6 C 0.6496(2) 0.70421(18) -0.16558(14) 0.0262(6) Uani 1 1 d .
C7 C 0.70853(17) 0.69389(15) -0.09673(13) 0.0173(5) Uani 1 1 d .
C8 C 0.73871(18) 0.59427(18) -0.08088(14) 0.0222(5) Uani 1 1 d .
H8 H 0.7248 0.5434 0.0000 0.027 Uiso 1 1 d .
C9 C 0.78904(16) 0.57345(16) -0.01887(13) 0.0189(5) Uani 1 1 d .
C10 C 0.81591(19) 0.46273(17) -0.00397(15) 0.0274(6) Uani 1 1 d .
C11 C 0.48164(18) 0.64392(19) 0.05278(15) 0.0274(6) Uani 1 1 d .
C12 C 0.58306(17) 0.66315(17) 0.08127(13) 0.0199(5) Uani 1 1 d .
C13 C 0.62038(18) 0.60434(18) 0.13562(14) 0.0235(5) Uani 1 1 d .
H13 H 0.5856 0.5496 0.1512 0.028 Uiso 1 1 d .
C14 C 0.70901(17) 0.62580(18) 0.16761(13) 0.0213(5) Uani 1 1 d .
C15 C 0.74886(19) 0.5522(2) 0.22308(16) 0.0324(6) Uani 1 1 d .
C16 C 1.0046(2) 0.6727(2) 0.12671(18) 0.0396(8) Uani 1 1 d .
H16A H 0.9875 0.6334 0.1663 0.059 Uiso 1 1 d .
H16B H 1.0686 0.6947 0.1338 0.059 Uiso 1 1 d .
H16C H 0.9981 0.6306 0.0862 0.059 Uiso 1 1 d .
C17 C 0.93920(16) 0.82441(16) 0.17182(12) 0.0169(4) Uani 1 1 d .
C18 C 0.99977(16) 0.82754(18) 0.23091(13) 0.0204(5) Uani 1 1 d .
H18 H 1.0509 0.7836 0.2367 0.025 Uiso 1 1 d .
C19 C 0.98033(17) 0.89809(18) 0.28060(13) 0.0218(5) Uani 1 1 d .
H19 H 1.0182 0.9022 0.3210 0.026 Uiso 1 1 d .
C20 C 0.90324(16) 0.96296(17) 0.26960(13) 0.0190(5) Uani 1 1 d .
H20 H 0.8891 1.0106 0.3030 0.023 Uiso 1 1 d .
C21 C 0.84882(15) 0.95537(15) 0.20843(12) 0.0148(4) Uani 1 1 d .
C22 C 0.76621(16) 1.01889(16) 0.19334(12) 0.0150(4) Uani 1 1 d .
C23 C 0.54244(18) 1.01868(18) 0.20546(15) 0.0258(5) Uani 1 1 d .
H23A H 0.5213 0.9548 0.1860 0.039 Uiso 1 1 d .
H23B H 0.4887 1.0620 0.2100 0.039 Uiso 1 1 d .
H23C H 0.5737 1.0075 0.2498 0.039 Uiso 1 1 d .
C24 C 0.61019(15) 1.06843(16) 0.15743(12) 0.0169(4) Uani 1 1 d .
C25 C 0.56278(18) 1.08470(18) 0.08575(14) 0.0246(5) Uani 1 1 d .
H25A H 0.6090 1.1056 0.0544 0.036 Uiso 1 1 d .
H25B H 0.5153 1.1363 0.0879 0.036 Uiso 1 1 d .
H25C H 0.5339 1.0226 0.0696 0.036 Uiso 1 1 d .
C26 C 0.61646(19) 1.2156(2) 0.24833(16) 0.0310(6) Uani 1 1 d .
H26A H 0.6052 1.1677 0.2843 0.046 Uiso 1 1 d .
H26B H 0.5575 1.2437 0.2307 0.046 Uiso 1 1 d .
H26C H 0.6567 1.2686 0.2665 0.046 Uiso 1 1 d .
C27 C 0.66407(16) 1.16156(17) 0.18993(13) 0.0186(5) Uani 1 1 d .
C28 C 0.6964(2) 1.23845(19) 0.13708(16) 0.0312(6) Uani 1 1 d .
H28A H 0.7385 1.2863 0.1600 0.047 Uiso 1 1 d .
H28B H 0.6425 1.2732 0.1166 0.047 Uiso 1 1 d .
H28C H 0.7286 1.2036 0.1019 0.047 Uiso 1 1 d .

loop_
_atom_site_aniso_label
_atom_site_aniso_U_11
_atom_site_aniso_U_22
_atom_site_aniso_U_33
_atom_site_aniso_U_23
_atom_site_aniso_U_13
_atom_site_aniso_U_12
Gd1 0.01645(8) 0.01107(7) 0.01360(7) 0.00051(4) 0.00005(5) 0.00048(4)
F1 0.0350(9) 0.0375(9) 0.0490(11) 0.0093(8) -0.0098(8) 0.0099(7)
F2 0.0649(12) 0.0166(7) 0.0335(10) -0.0016(7) -0.0011(9) 0.0101(7)
F3 0.0585(11) 0.0356(9) 0.0355(10) 0.0210(8) 0.0163(9) 0.0148(8)
F4 0.0383(10) 0.0689(12) 0.0211(8) -0.0045(8) 0.0086(7) 0.0085(9)
F5 0.0215(8) 0.0484(10) 0.0461(11) -0.0133(8) 0.0056(7) -0.0085(7)
F6 0.0523(12) 0.0260(8) 0.0664(14) 0.0053(8) 0.0339(11) 0.0101(8)
F7 0.0285(9) 0.0560(11) 0.0403(11) -0.0008(9) -0.0110(8) -0.0105(8)
F8 0.0523(11) 0.0301(9) 0.0302(10) -0.0005(6) -0.0119(8) 0.0129(7)
F9 0.0476(11) 0.0506(10) 0.0210(8) -0.0100(8) 0.0008(8) 0.0144(9)
F10 0.0282(9) 0.0486(11) 0.0659(14) 0.0215(10) -0.0025(9) -0.0176(8)
F11 0.0217(9) 0.0426(10) 0.0879(17) -0.0008(11) 0.0028(9) 0.0113(8)
F12 0.0344(10) 0.0768(13) 0.0356(10) -0.0053(10) -0.0074(8) -0.0156(9)
F13 0.0961(17) 0.0237(9) 0.0700(15) 0.0183(9) 0.0446(14) 0.0086(9)
F14 0.0580(12) 0.0201(7) 0.0520(12) -0.0102(8) 0.0013(9) 0.0102(8)
F15 0.0501(11) 0.0267(9) 0.0889(17) -0.0055(9) -0.0261(11) 0.0182(8)
F16 0.0359(10) 0.0595(12) 0.0582(13) 0.0431(10) 0.0145(9) 0.0055(8)
F17 0.0548(13) 0.0585(12) 0.0681(15) 0.0300(11) 0.0259(11) 0.0396(10)
F18 0.0639(13) 0.0696(13) 0.0407(12) 0.0273(10) -0.0218(10) -0.0058(11)
O1 0.0208(9) 0.0217(8) 0.0211(9) -0.0024(7) -0.0010(7) 0.0076(7)
O2 0.0159(8) 0.0153(7) 0.0201(8) -0.0031(6) 0.0006(6) -0.0012(6)
O3 0.0221(9) 0.0141(7) 0.0183(8) 0.0008(6) 0.0031(7) -0.0007(6)
O4 0.0230(9) 0.0222(8) 0.0229(9) 0.0057(7) 0.0046(7) 0.0028(7)
O5 0.0254(9) 0.0147(8) 0.0179(9) -0.0026(6) -0.0001(7) 0.0007(6)
O6 0.0270(9) 0.0136(7) 0.0225(9) 0.0006(7) 0.0002(7) 0.0030(6)
O7 0.0204(8) 0.0163(7) 0.0215(9) 0.0032(7) 0.0005(7) -0.0022(6)
O8 0.0234(9) 0.0208(8) 0.0176(9) 0.0021(6) 0.0006(7) 0.0003(6)
O9 0.0229(9) 0.0208(8) 0.0325(11) -0.0106(8) -0.0058(8) -0.0028(7)
N1 0.0126(9) 0.0154(8) 0.0169(9) 0.0023(7) 0.0006(7) 0.0004(7)
N2 0.0129(9) 0.0150(8) 0.0161(9) 0.0002(7) 0.0022(7) -0.0005(7)
N3 0.0154(10) 0.0156(9) 0.0210(10) -0.0023(8) 0.0003(8) -0.0007(7)
C1 0.0352(15) 0.0208(11) 0.0194(12) 0.0051(10) 0.0018(11) 0.0024(10)
C2 0.0233(12) 0.0143(10) 0.0173(11) 0.0001(9) -0.0008(9) -0.0006(9)
C3 0.0275(13) 0.0177(11) 0.0180(12) -0.0003(9) 0.0056(10) 0.0000(9)
C4 0.0184(12) 0.0201(11) 0.0170(11) -0.0047(9) 0.0008(9) -0.0038(9)
C5 0.0231(13) 0.0234(12) 0.0252(13) -0.0038(10) 0.0049(10) -0.0020(10)
C6 0.0295(15) 0.0289(13) 0.0199(13) -0.0044(10) -0.0020(11) 0.0069(10)
C7 0.0150(11) 0.0191(11) 0.0180(12) -0.0004(8) 0.0027(9) -0.0002(8)
C8 0.0229(12) 0.0184(11) 0.0255(13) -0.0020(10) 0.0033(10) -0.0001(9)
C9 0.0137(11) 0.0149(10) 0.0290(13) 0.0014(9) 0.0081(10) 0.0005(8)
C10 0.0298(14) 0.0145(11) 0.0384(16) -0.0012(10) 0.0067(12) 0.0030(10)
C11 0.0205(13) 0.0249(12) 0.0367(15) 0.0045(11) 0.0008(11) -0.0016(10)
C12 0.0197(12) 0.0166(10) 0.0238(12) -0.0030(9) 0.0040(10) 0.0018(9)
C13 0.0220(13) 0.0196(11) 0.0296(14) 0.0079(10) 0.0072(11) -0.0012(9)
C14 0.0228(12) 0.0224(11) 0.0196(12) 0.0062(9) 0.0091(10) 0.0069(9)
C15 0.0265(14) 0.0370(15) 0.0341(16) 0.0170(12) 0.0052(12) 0.0087(11)
C16 0.0361(17) 0.0359(15) 0.0452(19) -0.0159(14) -0.0126(14) 0.0224(13)
C17 0.0175(12) 0.0150(9) 0.0182(11) 0.0032(9) 0.0025(9) -0.0001(8)
C18 0.0154(11) 0.0202(11) 0.0252(13) 0.0040(10) -0.0026(10) 0.0008(9)
C19 0.0182(12) 0.0221(11) 0.0244(13) 0.0019(10) -0.0059(10) -0.0020(9)
C20 0.0191(12) 0.0182(10) 0.0198(12) -0.0010(9) -0.0002(9) -0.0022(9)
C21 0.0118(10) 0.0139(9) 0.0186(11) 0.0011(8) 0.0003(9) -0.0032(8)
C22 0.0156(11) 0.0146(10) 0.0149(11) -0.0003(8) 0.0016(9) -0.0021(8)
C23 0.0184(12) 0.0253(12) 0.0344(15) 0.0042(11) 0.0088(11) 0.0038(10)
C24 0.0135(11) 0.0168(10) 0.0202(12) 0.0002(8) 0.0005(9) 0.0031(8)
C25 0.0234(13) 0.0250(12) 0.0244(13) -0.0007(10) -0.0063(10) 0.0065(10)
C26 0.0241(14) 0.0352(14) 0.0334(16) -0.0146(12) -0.0020(12) 0.0080(11)
C27 0.0168(11) 0.0165(10) 0.0222(12) -0.0023(9) -0.0021(9) 0.0030(9)
C28 0.0385(15) 0.0199(12) 0.0344(16) 0.0052(11) -0.0057(12) -0.0041(11)

loop_
_atom_type_symbol
_atom_type_description
_atom_type_scat_dispersion_real
_atom_type_scat_dispersion_imag
_atom_type_scat_source
C C 0.0033 0.0016 'International Tables Vol C Tables 4.2.6.8 and 6.1.1.4'
H H 0.0000 0.0000 'International Tables Vol C Tables 4.2.6.8 and 6.1.1.4'
F F 0.0171 0.0103 'International Tables Vol C Tables 4.2.6.8 and 6.1.1.4'
Gd Gd -0.1653 3.9035 'International Tables Vol C Tables 4.2.6.8 and 6.1.1.4'
N N 0.0061 0.0033 'International Tables Vol C Tables 4.2.6.8 and 6.1.1.4'
O O 0.0106 0.0060 'International Tables Vol C Tables 4.2.6.8 and 6.1.1.4'

loop_
_geom_angle_atom_site_label_1
_geom_angle_atom_site_label_2
_geom_angle_atom_site_label_3
_geom_angle
O7 Gd1 O6 81.27(6)
O7 Gd1 O3 107.77(6)
O6 Gd1 O3 139.39(6)
O7 Gd1 O4 141.70(6)
O6 Gd1 O4 77.42(6)
O3 Gd1 O4 71.61(5)
O7 Gd1 O8 72.15(6)
O6 Gd1 O8 69.92(6)
O3 Gd1 O8 150.67(5)
O4 Gd1 O8 127.28(6)
O7 Gd1 O2 70.89(6)
O6 Gd1 O2 144.34(5)
O3 Gd1 O2 72.35(6)
O4 Gd1 O2 137.93(5)
O8 Gd1 O2 80.41(6)
O7 Gd1 O5 69.71(6)
O6 Gd1 O5 72.52(6)
O3 Gd1 O5 74.01(6)
O4 Gd1 O5 73.67(6)
O8 Gd1 O5 129.41(6)
O2 Gd1 O5 115.69(6)
O7 Gd1 N1 128.33(6)
O6 Gd1 N1 117.61(6)
O3 Gd1 N1 88.29(6)
O4 Gd1 N1 89.86(6)
O8 Gd1 N1 71.29(6)
O2 Gd1 N1 68.07(6)
O5 Gd1 N1 158.77(6)
O7 Gd1 O1 136.66(5)
O6 Gd1 O1 71.30(6)
O3 Gd1 O1 114.96(5)
O4 Gd1 O1 63.57(6)
O8 Gd1 O1 67.25(6)
O2 Gd1 O1 115.21(6)
O5 Gd1 O1 128.46(6)
N1 Gd1 O1 49.18(5)
C17 O1 C16 118.5(2)
C17 O1 Gd1 97.48(13)
C16 O1 Gd1 138.10(16)
N2 O2 Gd1 131.45(13)
C2 O3 Gd1 133.91(14)
C4 O4 Gd1 133.84(16)
C7 O5 Gd1 132.25(16)
C9 O6 Gd1 134.21(16)
C12 O7 Gd1 134.73(16)
C14 O8 Gd1 131.94(17)
C17 N1 C21 117.8(2)
C17 N1 Gd1 102.94(14)
C21 N1 Gd1 137.07(15)
O2 N2 C22 127.01(18)
O2 N2 C24 119.56(18)
C22 N2 C24 112.32(18)
O9 N3 C22 125.6(2)
O9 N3 C27 122.00(18)
C22 N3 C27 111.98(18)
F3 C1 F1 107.2(2)
F3 C1 F2 107.5(2)
F1 C1 F2 106.8(2)
F3 C1 C2 113.8(2)
F1 C1 C2 110.7(2)
F2 C1 C2 110.5(2)
O3 C2 C3 128.4(2)
O3 C2 C1 114.0(2)
C3 C2 C1 117.6(2)
C2 C3 C4 120.6(2)
O4 C4 C3 128.1(2)
O4 C4 C5 115.2(2)
C3 C4 C5 116.6(2)
F6 C5 F5 107.8(2)
F6 C5 F4 107.2(2)
F5 C5 F4 105.9(2)
F6 C5 C4 112.5(2)
F5 C5 C4 111.1(2)
F4 C5 C4 112.0(2)
F9 C6 F8 107.8(2)
F9 C6 F7 106.6(2)
F8 C6 F7 106.6(2)
F9 C6 C7 113.2(2)
F8 C6 C7 112.4(2)
F7 C6 C7 109.8(2)
O5 C7 C8 129.3(2)
O5 C7 C6 116.2(2)
C8 C7 C6 114.5(2)
C9 C8 C7 120.5(2)
O6 C9 C8 128.6(2)
O6 C9 C10 113.9(2)
C8 C9 C10 117.5(2)
F13 C10 F15 108.3(3)
F13 C10 F14 106.0(2)
F15 C10 F14 106.7(2)
F13 C10 C9 110.8(2)
F15 C10 C9 111.6(2)
F14 C10 C9 113.2(2)
F11 C11 F12 107.7(2)
F11 C11 F10 106.6(2)
F12 C11 F10 107.0(2)
F11 C11 C12 110.4(2)
F12 C11 C12 111.8(2)
F10 C11 C12 113.1(2)
O7 C12 C13 127.9(2)
O7 C12 C11 112.8(2)
C13 C12 C11 119.3(2)
C12 C13 C14 121.1(2)
O8 C14 C13 128.1(2)
O8 C14 C15 114.0(2)
C13 C14 C15 117.9(2)
F18 C15 F16 107.2(3)
F18 C15 F17 106.9(2)
F16 C15 F17 106.7(2)
F18 C15 C14 111.8(2)
F16 C15 C14 114.3(2)
F17 C15 C14 109.5(2)
N1 C17 O1 109.1(2)
N1 C17 C18 124.4(2)
O1 C17 C18 126.5(2)
C19 C18 C17 117.1(2)
C18 C19 C20 119.6(2)
C21 C20 C19 118.8(2)
N1 C21 C20 122.3(2)
N1 C21 C22 115.4(2)
C20 C21 C22 122.3(2)
N2 C22 N3 109.14(19)
N2 C22 C21 125.69(19)
N3 C22 C21 125.1(2)
N2 C24 C25 109.21(18)
N2 C24 C23 105.00(17)
C25 C24 C23 110.9(2)
N2 C24 C27 100.82(17)
C25 C24 C27 115.91(19)
C23 C24 C27 113.9(2)
N3 C27 C26 107.8(2)
N3 C27 C28 105.81(19)
C26 C27 C28 110.4(2)
N3 C27 C24 101.38(17)
C26 C27 C24 116.0(2)
C28 C27 C24 114.3(2)

loop_
_geom_bond_atom_site_label_1
_geom_bond_atom_site_label_2
_geom_bond_distance
Gd1 O7 2.3582(16)
Gd1 O6 2.3709(16)
Gd1 O3 2.3726(16)
Gd1 O4 2.3936(18)
Gd1 O8 2.4057(17)
Gd1 O2 2.4075(16)
Gd1 O5 2.4137(17)
Gd1 N1 2.571(2)
Gd1 O1 2.6712(18)
F1 C1 1.331(3)
F2 C1 1.338(3)
F3 C1 1.328(3)
F4 C5 1.336(3)
F5 C5 1.335(3)
F6 C5 1.317(3)
F7 C6 1.350(3)
F8 C6 1.326(3)
F9 C6 1.324(3)
F10 C11 1.335(3)
F11 C11 1.318(3)
F12 C11 1.321(3)
F13 C10 1.315(3)
F14 C10 1.335(3)
F15 C10 1.321(3)
F16 C15 1.325(3)
F17 C15 1.341(3)
F18 C15 1.321(4)
O1 C17 1.352(3)
O1 C16 1.433(3)
O2 N2 1.285(2)
O3 C2 1.251(3)
O4 C4 1.244(3)
O5 C7 1.241(3)
O6 C9 1.257(3)
O7 C12 1.255(3)
O8 C14 1.240(3)
O9 N3 1.274(3)
N1 C17 1.328(3)
N1 C21 1.346(3)
N2 C22 1.341(3)
N2 C24 1.515(3)
N3 C22 1.359(3)
N3 C27 1.504(3)
C1 C2 1.540(3)
C2 C3 1.387(3)
C3 C4 1.396(3)
C4 C5 1.535(3)
C6 C7 1.539(4)
C7 C8 1.411(3)
C8 C9 1.389(4)
C9 C10 1.533(3)
C11 C12 1.533(4)
C12 C13 1.388(3)
C13 C14 1.399(4)
C14 C15 1.532(4)
C17 C18 1.392(3)
C18 C19 1.378(3)
C19 C20 1.396(3)
C20 C21 1.380(3)
C21 C22 1.457(3)
C23 C24 1.525(3)
C24 C25 1.523(3)
C24 C27 1.561(3)
C26 C27 1.527(3)
C27 C28 1.530(4)

loop_
_geom_torsion_atom_site_label_1
_geom_torsion_atom_site_label_2
_geom_torsion_atom_site_label_3
_geom_torsion_atom_site_label_4
_geom_torsion
O7 Gd1 O1 C17 -99.34(14)
O6 Gd1 O1 C17 -153.02(14)
O3 Gd1 O1 C17 70.38(14)
O4 Gd1 O1 C17 122.06(14)
O8 Gd1 O1 C17 -77.56(13)
O2 Gd1 O1 C17 -10.95(14)
O5 Gd1 O1 C17 159.34(12)
N1 Gd1 O1 C17 6.85(12)
O7 Gd1 O1 C16 50.8(3)
O6 Gd1 O1 C16 -2.9(3)
O3 Gd1 O1 C16 -139.5(3)
O4 Gd1 O1 C16 -87.8(3)
O8 Gd1 O1 C16 72.6(3)
O2 Gd1 O1 C16 139.2(3)
O5 Gd1 O1 C16 -50.5(3)
N1 Gd1 O1 C16 157.0(3)
O7 Gd1 O2 N2 -175.13(19)
O6 Gd1 O2 N2 144.19(16)
O3 Gd1 O2 N2 -58.43(17)
O4 Gd1 O2 N2 -26.3(2)
O8 Gd1 O2 N2 110.56(18)
O5 Gd1 O2 N2 -120.15(17)
N1 Gd1 O2 N2 36.98(17)
O1 Gd1 O2 N2 51.42(19)
O7 Gd1 O3 C2 -120.4(2)
O6 Gd1 O3 C2 -23.0(3)
O4 Gd1 O3 C2 19.2(2)
O8 Gd1 O3 C2 154.6(2)
O2 Gd1 O3 C2 177.2(2)
O5 Gd1 O3 C2 -58.5(2)
N1 Gd1 O3 C2 109.7(2)
O1 Gd1 O3 C2 67.0(2)
O7 Gd1 O4 C4 77.8(2)
O6 Gd1 O4 C4 135.5(2)
O3 Gd1 O4 C4 -17.8(2)
O8 Gd1 O4 C4 -172.2(2)
O2 Gd1 O4 C4 -50.1(3)
O5 Gd1 O4 C4 60.3(2)
N1 Gd1 O4 C4 -106.1(2)
O1 Gd1 O4 C4 -149.3(2)
O7 Gd1 O5 C7 -70.8(2)
O6 Gd1 O5 C7 16.17(19)
O3 Gd1 O5 C7 172.8(2)
O4 Gd1 O5 C7 97.8(2)
O8 Gd1 O5 C7 -27.4(2)
O2 Gd1 O5 C7 -126.37(19)
N1 Gd1 O5 C7 138.2(2)
O1 Gd1 O5 C7 63.4(2)
O7 Gd1 O6 C9 55.9(2)
O3 Gd1 O6 C9 -51.3(2)
O4 Gd1 O6 C9 -92.1(2)
O8 Gd1 O6 C9 130.0(2)
O2 Gd1 O6 C9 94.5(2)
O5 Gd1 O6 C9 -15.5(2)
N1 Gd1 O6 C9 -175.20(19)
O1 Gd1 O6 C9 -158.1(2)
O6 Gd1 O7 C12 57.7(2)
O3 Gd1 O7 C12 -163.1(2)
O4 Gd1 O7 C12 114.3(2)
O8 Gd1 O7 C12 -13.9(2)
O2 Gd1 O7 C12 -99.7(2)
O5 Gd1 O7 C12 132.2(2)
N1 Gd1 O7 C12 -60.7(2)
O1 Gd1 O7 C12 7.2(3)
O7 Gd1 O8 C14 22.0(2)
O6 Gd1 O8 C14 -65.0(2)
O3 Gd1 O8 C14 116.7(2)
O4 Gd1 O8 C14 -120.2(2)
O2 Gd1 O8 C14 94.9(2)
O5 Gd1 O8 C14 -20.6(2)
N1 Gd1 O8 C14 164.9(2)
O1 Gd1 O8 C14 -142.4(2)
O7 Gd1 N1 C17 115.75(14)
O6 Gd1 N1 C17 14.49(15)
O3 Gd1 N1 C17 -132.81(14)
O4 Gd1 N1 C17 -61.20(14)
O8 Gd1 N1 C17 68.61(14)
O2 Gd1 N1 C17 155.56(15)
O5 Gd1 N1 C17 -99.71(19)
O1 Gd1 N1 C17 -7.09(12)
O7 Gd1 N1 C21 -45.8(2)
O6 Gd1 N1 C21 -147.1(2)
O3 Gd1 N1 C21 65.6(2)
O4 Gd1 N1 C21 137.2(2)
O8 Gd1 N1 C21 -93.0(2)
O2 Gd1 N1 C21 -6.0(2)
O5 Gd1 N1 C21 98.7(2)
O1 Gd1 N1 C21 -168.7(2)
Gd1 O2 N2 C22 -44.9(3)
Gd1 O2 N2 C24 148.13(15)
Gd1 O3 C2 C3 -16.7(4)
Gd1 O3 C2 C1 163.11(16)
F3 C1 C2 O3 -178.6(2)
F1 C1 C2 O3 -57.7(3)
F2 C1 C2 O3 60.4(3)
F3 C1 C2 C3 1.3(3)
F1 C1 C2 C3 122.2(2)
F2 C1 C2 C3 -119.7(2)
O3 C2 C3 C4 0.9(4)
C1 C2 C3 C4 -178.9(2)
Gd1 O4 C4 C3 13.7(4)
Gd1 O4 C4 C5 -166.78(16)
C2 C3 C4 O4 0.5(4)
C2 C3 C4 C5 -179.0(2)
O4 C4 C5 F6 18.6(3)
C3 C4 C5 F6 -161.9(2)
O4 C4 C5 F5 -102.4(3)
C3 C4 C5 F5 77.2(3)
O4 C4 C5 F4 139.4(2)
C3 C4 C5 F4 -41.0(3)
Gd1 O5 C7 C8 -14.4(4)
Gd1 O5 C7 C6 164.61(16)
F9 C6 C7 O5 127.8(2)
F8 C6 C7 O5 5.3(3)
F7 C6 C7 O5 -113.2(2)
F9 C6 C7 C8 -53.1(3)
F8 C6 C7 C8 -175.6(2)
F7 C6 C7 C8 66.0(3)
O5 C7 C8 C9 1.8(4)
C6 C7 C8 C9 -177.2(2)
Gd1 O6 C9 C8 12.5(4)
Gd1 O6 C9 C10 -165.63(15)
C7 C8 C9 O6 -0.5(4)
C7 C8 C9 C10 177.5(2)
O6 C9 C10 F13 73.8(3)
C8 C9 C10 F13 -104.5(3)
O6 C9 C10 F15 -47.0(3)
C8 C9 C10 F15 134.7(3)
O6 C9 C10 F14 -167.3(2)
C8 C9 C10 F14 14.4(3)
Gd1 O7 C12 C13 5.1(4)
Gd1 O7 C12 C11 -175.08(15)
F11 C11 C12 O7 -62.9(3)
F12 C11 C12 O7 56.9(3)
F10 C11 C12 O7 177.8(2)
F11 C11 C12 C13 117.0(3)
F12 C11 C12 C13 -123.2(3)
F10 C11 C12 C13 -2.4(3)
O7 C12 C13 C14 6.2(4)
C11 C12 C13 C14 -173.6(2)
Gd1 O8 C14 C13 -22.6(4)
Gd1 O8 C14 C15 155.60(17)
C12 C13 C14 O8 3.1(4)
C12 C13 C14 C15 -175.0(2)
O8 C14 C15 F18 37.1(3)
C13 C14 C15 F18 -144.5(2)
O8 C14 C15 F16 159.2(2)
C13 C14 C15 F16 -22.4(4)
O8 C14 C15 F17 -81.1(3)
C13 C14 C15 F17 97.2(3)
C21 N1 C17 O1 177.18(18)
Gd1 N1 C17 O1 11.27(19)
C21 N1 C17 C18 -2.1(3)
Gd1 N1 C17 C18 -168.1(2)
C16 O1 C17 N1 -168.4(2)
Gd1 O1 C17 N1 -10.65(18)
C16 O1 C17 C18 10.9(4)
Gd1 O1 C17 C18 168.7(2)
N1 C17 C18 C19 2.3(4)
O1 C17 C18 C19 -176.9(2)
C17 C18 C19 C20 -0.8(3)
C18 C19 C20 C21 -0.7(3)
C17 N1 C21 C20 0.4(3)
Gd1 N1 C21 C20 160.02(16)
C17 N1 C21 C22 -177.64(18)
Gd1 N1 C21 C22 -18.0(3)
C19 C20 C21 N1 1.0(3)
C19 C20 C21 C22 178.9(2)
O2 N2 C22 N3 -175.59(19)
C24 N2 C22 N3 -7.8(3)
O2 N2 C22 C21 2.4(4)
C24 N2 C22 C21 170.1(2)
O9 N3 C22 N2 -179.0(2)
C27 N3 C22 N2 -6.8(3)
O9 N3 C22 C21 3.0(4)
C27 N3 C22 C21 175.2(2)
N1 C21 C22 N2 26.7(3)
C20 C21 C22 N2 -151.4(2)
N1 C21 C22 N3 -155.7(2)
C20 C21 C22 N3 26.3(3)
O2 N2 C24 C25 -50.7(3)
C22 N2 C24 C25 140.5(2)
O2 N2 C24 C23 68.2(2)
C22 N2 C24 C23 -100.6(2)
O2 N2 C24 C27 -173.26(18)
C22 N2 C24 C27 18.0(2)
O9 N3 C27 C26 -47.7(3)
C22 N3 C27 C26 139.7(2)
O9 N3 C27 C28 70.4(3)
C22 N3 C27 C28 -102.1(2)
O9 N3 C27 C24 -170.1(2)
C22 N3 C27 C24 17.4(2)
N2 C24 C27 N3 -19.5(2)
C25 C24 C27 N3 -137.23(19)
C23 C24 C27 N3 92.4(2)
N2 C24 C27 C26 -136.0(2)
C25 C24 C27 C26 106.3(2)
C23 C24 C27 C26 -24.1(3)
N2 C24 C27 C28 93.8(2)
C25 C24 C27 C28 -23.9(3)
C23 C24 C27 C28 -154.3(2)
